data_7025234
loop_
_publ_author_name
'Patel, Dipti'
'Lewis, William'
'Blake, Alexander J.'
'Liddle, Stephen T.'

_publ_section_title
;
 Uranium(IV) amide and halide derivatives of two tripodal
 tris(N-arylamido-dimethylsilyl)methanes.
;
_journal_issue 29
_journal_name_full 'Dalton transactions (Cambridge, England : 2003)'
_journal_page_first 6638
_journal_page_last 6647
_journal_paper_doi 10.1039/b926018h
_journal_volume 39
_journal_year 2010
_chemical_formula_moiety 'C39 H62 I N3 O2 Si3 U, 2.5(C4 H8 O)'
_chemical_formula_sum 'C49 H82 I N3 O4.5 Si3 U'
_chemical_formula_weight 1234.38
_chemical_name_systematic
;
?
;
_space_group_IT_number 2
_symmetry_cell_setting triclinic
_symmetry_space_group_name_Hall '-P 1'
_symmetry_space_group_name_H-M 'P -1'
_atom_sites_solution_hydrogens 'geom, Me from difmap'
_atom_sites_solution_primary direct
_atom_sites_solution_secondary difmap
_audit_creation_method 'enCIFer editing of SHELXL97 CIF output'
_cell_angle_alpha 104.553(2)
_cell_angle_beta 94.333(2)
_cell_angle_gamma 114.813(2)
_cell_formula_units_Z 2
_cell_length_a 12.7867(7)
_cell_length_b 12.9462(7)
_cell_length_c 18.9711(10)
_cell_measurement_reflns_used 12921
_cell_measurement_temperature 150(2)
_cell_measurement_theta_max 27.44
_cell_measurement_theta_min 2.27
_cell_volume 2699.9(3)
_computing_cell_refinement 'Bruker SAINT version 6.36a (Bruker, 2000)'
_computing_data_collection 'Bruker SMART version 5.625 (Bruker, 2001)'
_computing_data_reduction 'Bruker SAINT; Bruker SHELXTL (Bruker, 2001)'
_computing_molecular_graphics 'Bruker SHELXTL'
_computing_publication_material 'enCIFer(Allen et al.,2004);PLATON(Spek,2003)'
_computing_structure_refinement 'SHELXL-97 (Sheldrick, 1997)'
_computing_structure_solution 'Bruker SHELXTL'
_diffrn_ambient_temperature 150(2)
_diffrn_measured_fraction_theta_full 0.992
_diffrn_measured_fraction_theta_max 0.973
_diffrn_measurement_device_type 'Bruker SMART APEX CCD diffractometer'
_diffrn_measurement_method '\w rotation with narrow frames'
_diffrn_radiation_monochromator graphite
_diffrn_radiation_source 'normal-focus sealed tube'
_diffrn_radiation_type MoK\a
_diffrn_radiation_wavelength 0.71073
_diffrn_reflns_av_R_equivalents 0.0225
_diffrn_reflns_av_sigmaI/netI 0.0352
_diffrn_reflns_limit_h_max 16
_diffrn_reflns_limit_h_min -16
_diffrn_reflns_limit_k_max 16
_diffrn_reflns_limit_k_min -16
_diffrn_reflns_limit_l_max 24
_diffrn_reflns_limit_l_min -24
_diffrn_reflns_number 23847
_diffrn_reflns_theta_full 26.00
_diffrn_reflns_theta_max 27.46
_diffrn_reflns_theta_min 1.82
_diffrn_standards_decay_% 0
_diffrn_standards_number 0
_exptl_absorpt_coefficient_mu 3.688
_exptl_absorpt_correction_T_max 0.47
_exptl_absorpt_correction_T_min 0.17
_exptl_absorpt_correction_type multi-scan
_exptl_absorpt_process_details '(SADABS; Bruker, 2001)'
_exptl_crystal_colour Green
_exptl_crystal_density_diffrn 1.518
_exptl_crystal_density_method 'not measured'
_exptl_crystal_description Block
_exptl_crystal_F_000 1240
_exptl_crystal_size_max 0.76
_exptl_crystal_size_mid 0.47
_exptl_crystal_size_min 0.24
_refine_diff_density_max 1.380
_refine_diff_density_min -0.684
_refine_diff_density_rms 0.101
_refine_ls_extinction_method none
_refine_ls_goodness_of_fit_ref 1.074
_refine_ls_hydrogen_treatment constr
_refine_ls_matrix_type full
_refine_ls_number_parameters 544
_refine_ls_number_reflns 12016
_refine_ls_number_restraints 291
_refine_ls_restrained_S_all 1.088
_refine_ls_R_factor_all 0.0333
_refine_ls_R_factor_gt 0.0274
_refine_ls_shift/su_max 0.001
_refine_ls_shift/su_mean 0.000
_refine_ls_structure_factor_coef Fsqd
_refine_ls_weighting_details 'calc w=1/[\s^2^(Fo^2^)+(0.0402P)^2^+0.0000P] where P=(Fo^2^+2Fc^2^)/3'
_refine_ls_weighting_scheme calc
_refine_ls_wR_factor_gt 0.0687
_refine_ls_wR_factor_ref 0.0707
_reflns_number_gt 10661
_reflns_number_total 12016
_reflns_threshold_expression I>2\s(I)
_cod_data_source_file b926018h.txt
_cod_data_source_block uidpsi
_cod_depositor_comments
;
The following automatic conversions were performed:

'_symmetry_cell_setting' value 'Triclinic' changed to 'triclinic'
according to /home/saulius/struct/CIF-dictionaries/cif_core.dic
dictionary named 'cif_core.dic' version 2.4.2 from 2011-04-26.

Automatic conversion script
Id: cif_fix_values 1891 2012-01-12 08:04:46Z andrius 
;
_cod_original_sg_symbol_H-M P-1
_cod_original_formula_sum 'C49 H82 I N3 O4.50 Si3 U'
_cod_database_code 7025234

loop_
_symmetry_equiv_pos_as_xyz
'x, y, z'
'-x, -y, -z'

loop_
_atom_site_label
_atom_site_type_symbol
_atom_site_fract_x
_atom_site_fract_y
_atom_site_fract_z
_atom_site_U_iso_or_equiv
_atom_site_adp_type
_atom_site_occupancy
_atom_site_symmetry_multiplicity
_atom_site_calc_flag
_atom_site_refinement_flags
U1 U 0.261478(9) -0.198127(10) -0.216204(6) 0.01799(4) Uani 1 1 d .
I1 I 0.25835(2) -0.19888(2) -0.050141(12) 0.03148(6) Uani 1 1 d .
Si1 Si -0.01033(7) -0.34541(8) -0.33522(5) 0.02221(18) Uani 1 1 d .
Si2 Si 0.13926(8) -0.48656(8) -0.33448(5) 0.02016(17) Uani 1 1 d .
Si3 Si 0.21471(8) -0.27840(8) -0.40604(5) 0.02056(18) Uani 1 1 d .
N1 N 0.0671(2) -0.2651(2) -0.24456(14) 0.0221(6) Uani 1 1 d .
N2 N 0.2561(2) -0.3778(2) -0.26297(14) 0.0203(5) Uani 1 1 d .
N3 N 0.2766(2) -0.1568(2) -0.32482(15) 0.0223(6) Uani 1 1 d .
O1 O 0.3576(2) 0.02585(19) -0.14550(13) 0.0266(5) Uani 1 1 d .
O2 O 0.47703(19) -0.1319(2) -0.19499(13) 0.0259(5) Uani 1 1 d .
O3 O -0.0833(6) 0.3213(6) -0.1156(3) 0.134(2) Uani 1 1 d .
O4 O 0.0854(6) 0.9743(6) 0.4208(3) 0.134(2) Uani 1 1 d .
C1 C 0.0894(3) -0.4000(3) -0.38290(16) 0.0184(6) Uani 1 1 d .
H1 H 0.0398 -0.4589 -0.4320 0.022 Uiso 1 1 calc R
C2 C -0.0496(3) -0.2473(3) -0.3773(2) 0.0327(8) Uani 1 1 d .
H2A H -0.0969 -0.2184 -0.3475 0.049 Uiso 1 1 calc R
H2B H -0.0951 -0.2932 -0.4282 0.049 Uiso 1 1 calc R
H2C H 0.0225 -0.1789 -0.3782 0.049 Uiso 1 1 calc R
C3 C -0.1562(3) -0.4727(3) -0.3405(2) 0.0353(8) Uani 1 1 d .
H3A H -0.1508 -0.5034 -0.2988 0.053 Uiso 1 1 calc R
H3B H -0.1778 -0.5368 -0.3875 0.053 Uiso 1 1 calc R
H3C H -0.2163 -0.4444 -0.3378 0.053 Uiso 1 1 calc R
C4 C 0.0114(3) -0.2187(3) -0.19251(17) 0.0222(6) Uani 1 1 d U
C5 C 0.0218(3) -0.1041(3) -0.18196(19) 0.0260(7) Uani 1 1 d U
H5 H 0.0624 -0.0592 -0.2124 0.031 Uiso 1 1 calc R
C6 C -0.0258(3) -0.0538(3) -0.1279(2) 0.0291(7) Uani 1 1 d U
C7 C -0.0861(3) -0.1211(3) -0.08437(19) 0.0297(7) Uani 1 1 d U
H7 H -0.1163 -0.0865 -0.0460 0.036 Uiso 1 1 calc R
C8 C -0.1032(3) -0.2378(3) -0.09583(19) 0.0279(7) Uani 1 1 d U
C9 C -0.0538(3) -0.2854(3) -0.14960(18) 0.0244(7) Uani 1 1 d U
H9 H -0.0645 -0.3649 -0.1574 0.029 Uiso 1 1 calc R
C10 C -0.0138(4) 0.0704(3) -0.1184(2) 0.0408(9) Uani 1 1 d U
H10A H 0.0694 0.1268 -0.1113 0.061 Uiso 1 1 calc R
H10B H -0.0444 0.0950 -0.0747 0.061 Uiso 1 1 calc R
H10C H -0.0587 0.0698 -0.1628 0.061 Uiso 1 1 calc R
C11 C -0.1733(4) -0.3111(4) -0.0504(2) 0.0415(9) Uani 1 1 d U
H11A H -0.1202 -0.3205 -0.0154 0.062 Uiso 1 1 calc R
H11B H -0.2312 -0.3901 -0.0835 0.062 Uiso 1 1 calc R
H11C H -0.2142 -0.2703 -0.0228 0.062 Uiso 1 1 calc R
C12 C 0.1822(3) -0.5886(3) -0.4008(2) 0.0310(8) Uani 1 1 d .
H12A H 0.2349 -0.5439 -0.4291 0.046 Uiso 1 1 calc R
H12B H 0.1114 -0.6552 -0.4351 0.046 Uiso 1 1 calc R
H12C H 0.2227 -0.6201 -0.3728 0.046 Uiso 1 1 calc R
C13 C 0.0258(3) -0.5880(3) -0.2939(2) 0.0329(8) Uani 1 1 d .
H13A H 0.0582 -0.6326 -0.2726 0.049 Uiso 1 1 calc R
H13B H -0.0439 -0.6444 -0.3331 0.049 Uiso 1 1 calc R
H13C H 0.0037 -0.5402 -0.2548 0.049 Uiso 1 1 calc R
C14 C 0.3265(3) -0.4180(3) -0.22620(17) 0.0208(6) Uani 1 1 d U
C15 C 0.2984(3) -0.4540(3) -0.16432(18) 0.0242(7) Uani 1 1 d U
H15 H 0.2293 -0.4560 -0.1481 0.029 Uiso 1 1 calc R
C16 C 0.3693(3) -0.4872(3) -0.12546(19) 0.0286(7) Uani 1 1 d U
C17 C 0.4695(3) -0.4848(3) -0.1501(2) 0.0313(8) Uani 1 1 d U
H17 H 0.5190 -0.5059 -0.1232 0.038 Uiso 1 1 calc R
C18 C 0.4991(3) -0.4528(3) -0.2125(2) 0.0268(7) Uani 1 1 d U
C19 C 0.4261(3) -0.4208(3) -0.25115(18) 0.0237(6) Uani 1 1 d U
H19 H 0.4442 -0.4006 -0.2950 0.028 Uiso 1 1 calc R
C20 C 0.3342(4) -0.5268(4) -0.0592(2) 0.0411(9) Uani 1 1 d U
H20A H 0.2806 -0.6129 -0.0759 0.062 Uiso 1 1 calc R
H20B H 0.2946 -0.4827 -0.0336 0.062 Uiso 1 1 calc R
H20C H 0.4046 -0.5106 -0.0251 0.062 Uiso 1 1 calc R
C21 C 0.6065(3) -0.4533(4) -0.2399(2) 0.0367(8) Uani 1 1 d U
H21A H 0.6746 -0.3749 -0.2162 0.055 Uiso 1 1 calc R
H21B H 0.5930 -0.4702 -0.2940 0.055 Uiso 1 1 calc R
H21C H 0.6219 -0.5153 -0.2273 0.055 Uiso 1 1 calc R
C22 C 0.3272(3) -0.3254(3) -0.43940(19) 0.0294(7) Uani 1 1 d .
H22A H 0.3896 -0.2592 -0.4507 0.044 Uiso 1 1 calc R
H22B H 0.2895 -0.3950 -0.4844 0.044 Uiso 1 1 calc R
H22C H 0.3613 -0.3465 -0.4005 0.044 Uiso 1 1 calc R
C23 C 0.1605(3) -0.2385(3) -0.48447(19) 0.0321(8) Uani 1 1 d .
H23A H 0.1140 -0.1968 -0.4676 0.048 Uiso 1 1 calc R
H23B H 0.1113 -0.3117 -0.5258 0.048 Uiso 1 1 calc R
H23C H 0.2278 -0.1862 -0.5012 0.048 Uiso 1 1 calc R
C24 C 0.3220(3) -0.0396(3) -0.33077(18) 0.0247(7) Uani 1 1 d U
C25 C 0.2655(3) 0.0313(3) -0.30607(19) 0.0277(7) Uani 1 1 d U
H25 H 0.1957 -0.0018 -0.2877 0.033 Uiso 1 1 calc R
C26 C 0.3089(3) 0.1487(3) -0.3078(2) 0.0343(8) Uani 1 1 d U
C27 C 0.4091(4) 0.1957(3) -0.3361(2) 0.0404(9) Uani 1 1 d U
H27 H 0.4393 0.2759 -0.3372 0.049 Uiso 1 1 calc R
C28 C 0.4667(3) 0.1279(3) -0.3630(2) 0.0379(9) Uani 1 1 d U
C29 C 0.4231(3) 0.0102(3) -0.36001(19) 0.0298(7) Uani 1 1 d U
H29 H 0.4621 -0.0363 -0.3779 0.036 Uiso 1 1 calc R
C30 C 0.2451(4) 0.2209(4) -0.2803(3) 0.0501(11) Uani 1 1 d U
H30A H 0.2975 0.3061 -0.2710 0.075 Uiso 1 1 calc R
H30B H 0.2214 0.2081 -0.2341 0.075 Uiso 1 1 calc R
H30C H 0.1751 0.1956 -0.3181 0.075 Uiso 1 1 calc R
C31 C 0.5741(4) 0.1778(4) -0.3942(3) 0.0584(13) Uani 1 1 d U
H31A H 0.5526 0.1473 -0.4487 0.088 Uiso 1 1 calc R
H31B H 0.6315 0.1534 -0.3767 0.088 Uiso 1 1 calc R
H31C H 0.6086 0.2655 -0.3778 0.088 Uiso 1 1 calc R
C32 C 0.4746(3) 0.1112(3) -0.1490(2) 0.0317(8) Uani 1 1 d U
H32A H 0.4812 0.1061 -0.2013 0.038 Uiso 1 1 calc R
H32B H 0.5358 0.0950 -0.1259 0.038 Uiso 1 1 calc R
C33 C 0.4880(4) 0.2322(3) -0.1067(2) 0.0411(9) Uani 1 1 d U
H33A H 0.4561 0.2658 -0.1391 0.049 Uiso 1 1 calc R
H33B H 0.5715 0.2890 -0.0836 0.049 Uiso 1 1 calc R
C34 C 0.4162(4) 0.2039(4) -0.0487(2) 0.0432(9) Uani 1 1 d U
H34A H 0.3929 0.2673 -0.0278 0.052 Uiso 1 1 calc R
H34B H 0.4597 0.1934 -0.0078 0.052 Uiso 1 1 calc R
C35 C 0.3110(3) 0.0880(3) -0.0928(2) 0.0414(9) Uani 1 1 d U
H35A H 0.2741 0.0407 -0.0599 0.050 Uiso 1 1 calc R
H35B H 0.2516 0.1033 -0.1189 0.050 Uiso 1 1 calc R
C36 C 0.5523(3) -0.1145(4) -0.2496(2) 0.0330(8) Uani 1 1 d U
H36A H 0.5754 -0.0350 -0.2563 0.040 Uiso 1 1 calc R
H36B H 0.5111 -0.1772 -0.2983 0.040 Uiso 1 1 calc R
C37 C 0.6585(3) -0.1234(4) -0.2179(2) 0.0402(9) Uani 1 1 d U
H37A H 0.6466 -0.2071 -0.2343 0.048 Uiso 1 1 calc R
H37B H 0.7297 -0.0721 -0.2330 0.048 Uiso 1 1 calc R
C38 C 0.6684(3) -0.0798(4) -0.1356(2) 0.0443(10) Uani 1 1 d U
H38A H 0.7097 0.0088 -0.1163 0.053 Uiso 1 1 calc R
H38B H 0.7112 -0.1121 -0.1092 0.053 Uiso 1 1 calc R
C39 C 0.5425(3) -0.1270(3) -0.1267(2) 0.0308(8) Uani 1 1 d U
H39A H 0.5138 -0.2077 -0.1209 0.037 Uiso 1 1 calc R
H39B H 0.5344 -0.0729 -0.0827 0.037 Uiso 1 1 calc R
C40 C -0.1129(6) 0.4262(5) -0.0879(4) 0.0852(18) Uani 1 1 d U
H40A H -0.1321 0.4300 -0.0380 0.102 Uiso 1 1 calc R
H40B H -0.0437 0.5025 -0.0835 0.102 Uiso 1 1 calc R
C41 C -0.2061(6) 0.4115(5) -0.1361(4) 0.090(2) Uani 1 1 d DU
H41A H -0.1838 0.4827 -0.1532 0.108 Uiso 1 1 calc R
H41B H -0.2724 0.4036 -0.1105 0.108 Uiso 1 1 calc R
C42 C -0.2412(5) 0.3093(5) -0.1973(3) 0.0803(17) Uani 1 1 d DU
H42A H -0.2042 0.3304 -0.2389 0.096 Uiso 1 1 calc R
H42B H -0.3278 0.2684 -0.2144 0.096 Uiso 1 1 calc R
C43 C -0.2009(6) 0.2325(6) -0.1702(4) 0.0877(18) Uani 1 1 d U
H43A H -0.1893 0.1772 -0.2118 0.105 Uiso 1 1 calc R
H43B H -0.2584 0.1849 -0.1446 0.105 Uiso 1 1 calc R
C44 C 0.1945(5) 1.0725(6) 0.4774(4) 0.0791(16) Uani 1 1 d U
H44A H 0.1979 1.1521 0.4837 0.095 Uiso 1 1 calc R
H44B H 0.1959 1.0584 0.5263 0.095 Uiso 1 1 calc R
C45 C 0.2938(6) 1.0638(7) 0.4446(5) 0.102(2) Uani 1 1 d U
H45A H 0.3590 1.1449 0.4538 0.122 Uiso 1 1 calc R
H45B H 0.3236 1.0182 0.4677 0.122 Uiso 1 1 calc R
C46 C 0.2538(6) 1.0072(7) 0.3704(3) 0.0799(16) Uani 1 1 d U
H46A H 0.2729 0.9392 0.3563 0.096 Uiso 1 1 calc R
H46B H 0.2949 1.0635 0.3433 0.096 Uiso 1 1 calc R
C47 C 0.1357(7) 0.9658(7) 0.3496(4) 0.0967(19) Uani 1 1 d U
H47A H 0.0991 0.8816 0.3168 0.116 Uiso 1 1 calc R
H47B H 0.1193 1.0146 0.3220 0.116 Uiso 1 1 calc R

loop_
_atom_site_aniso_label
_atom_site_aniso_U_11
_atom_site_aniso_U_22
_atom_site_aniso_U_33
_atom_site_aniso_U_23
_atom_site_aniso_U_13
_atom_site_aniso_U_12
U1 0.01797(6) 0.01908(6) 0.01505(6) 0.00471(4) 0.00269(4) 0.00719(5)
I1 0.03804(13) 0.03876(13) 0.01906(11) 0.01044(10) 0.00726(9) 0.01773(11)
Si1 0.0190(4) 0.0263(5) 0.0195(4) 0.0037(4) 0.0026(3) 0.0108(4)
Si2 0.0217(4) 0.0191(4) 0.0185(4) 0.0060(3) 0.0041(3) 0.0082(3)
Si3 0.0230(4) 0.0239(4) 0.0150(4) 0.0082(3) 0.0046(3) 0.0095(4)
N1 0.0199(13) 0.0280(14) 0.0167(13) 0.0026(11) 0.0018(10) 0.0119(11)
N2 0.0198(13) 0.0217(13) 0.0199(13) 0.0084(11) 0.0038(11) 0.0090(11)
N3 0.0229(13) 0.0185(13) 0.0222(14) 0.0057(11) 0.0041(11) 0.0069(11)
O1 0.0256(12) 0.0199(11) 0.0268(13) 0.0025(10) 0.0064(10) 0.0061(10)
O2 0.0202(11) 0.0312(13) 0.0241(12) 0.0070(10) 0.0026(9) 0.0107(10)
O3 0.154(5) 0.135(5) 0.124(5) 0.047(4) 0.026(4) 0.073(4)
O4 0.154(5) 0.135(5) 0.108(4) 0.049(4) 0.021(4) 0.055(4)
C1 0.0180(14) 0.0210(15) 0.0141(14) 0.0041(12) 0.0022(11) 0.0078(12)
C2 0.036(2) 0.040(2) 0.0263(19) 0.0067(16) 0.0011(15) 0.0245(17)
C3 0.0214(17) 0.041(2) 0.032(2) 0.0030(17) 0.0033(15) 0.0086(16)
C4 0.0165(14) 0.0279(16) 0.0165(15) 0.0026(12) -0.0001(12) 0.0079(12)
C5 0.0231(15) 0.0262(16) 0.0237(17) 0.0044(13) 0.0022(13) 0.0088(13)
C6 0.0251(16) 0.0282(17) 0.0276(17) 0.0002(13) -0.0021(13) 0.0125(14)
C7 0.0249(16) 0.0409(19) 0.0210(17) 0.0005(14) 0.0026(13) 0.0185(15)
C8 0.0228(15) 0.0359(18) 0.0220(16) 0.0058(14) 0.0053(13) 0.0123(14)
C9 0.0218(15) 0.0277(16) 0.0233(16) 0.0084(13) 0.0040(13) 0.0107(13)
C10 0.042(2) 0.033(2) 0.042(2) 0.0011(17) 0.0020(18) 0.0190(17)
C11 0.041(2) 0.050(2) 0.032(2) 0.0121(18) 0.0180(17) 0.0179(19)
C12 0.0359(19) 0.0234(17) 0.032(2) 0.0029(15) 0.0015(15) 0.0160(15)
C13 0.0296(18) 0.0289(19) 0.033(2) 0.0134(16) 0.0054(15) 0.0045(15)
C14 0.0213(14) 0.0180(14) 0.0198(15) 0.0041(12) 0.0004(12) 0.0076(12)
C15 0.0255(16) 0.0217(15) 0.0250(17) 0.0076(13) 0.0057(13) 0.0102(13)
C16 0.0356(18) 0.0272(17) 0.0231(17) 0.0099(13) 0.0026(14) 0.0139(14)
C17 0.0324(18) 0.0287(18) 0.0336(19) 0.0109(15) -0.0020(15) 0.0154(15)
C18 0.0220(15) 0.0238(16) 0.0312(18) 0.0030(13) 0.0010(13) 0.0111(13)
C19 0.0249(15) 0.0246(16) 0.0204(16) 0.0065(13) 0.0035(13) 0.0106(13)
C20 0.047(2) 0.047(2) 0.032(2) 0.0224(18) 0.0050(17) 0.0184(19)
C21 0.0276(18) 0.046(2) 0.041(2) 0.0122(18) 0.0055(16) 0.0218(17)
C22 0.0275(17) 0.0340(19) 0.0254(18) 0.0094(15) 0.0108(14) 0.0118(15)
C23 0.037(2) 0.036(2) 0.0231(18) 0.0135(15) 0.0034(15) 0.0138(16)
C24 0.0282(16) 0.0238(16) 0.0183(15) 0.0079(13) 0.0003(13) 0.0082(13)
C25 0.0275(16) 0.0239(16) 0.0253(17) 0.0060(13) -0.0005(14) 0.0077(13)
C26 0.0415(19) 0.0265(17) 0.0291(18) 0.0086(14) -0.0032(15) 0.0118(15)
C27 0.047(2) 0.0229(17) 0.039(2) 0.0162(16) -0.0005(17) 0.0023(16)
C28 0.0375(19) 0.0357(19) 0.0289(19) 0.0174(16) 0.0054(15) 0.0022(15)
C29 0.0303(17) 0.0306(18) 0.0236(17) 0.0107(14) 0.0056(14) 0.0079(14)
C30 0.059(3) 0.031(2) 0.059(3) 0.010(2) 0.000(2) 0.024(2)
C31 0.051(3) 0.052(3) 0.056(3) 0.029(2) 0.018(2) 0.000(2)
C32 0.0269(17) 0.0262(18) 0.0308(19) 0.0064(15) 0.0052(15) 0.0036(14)
C33 0.038(2) 0.0248(18) 0.045(2) 0.0047(16) 0.0073(17) 0.0046(16)
C34 0.047(2) 0.034(2) 0.040(2) 0.0012(17) 0.0068(18) 0.0173(18)
C35 0.038(2) 0.0294(19) 0.050(2) 0.0029(17) 0.0172(18) 0.0130(16)
C36 0.0290(18) 0.040(2) 0.0281(19) 0.0099(16) 0.0077(15) 0.0136(16)
C37 0.0257(18) 0.049(2) 0.046(2) 0.0154(19) 0.0097(16) 0.0163(17)
C38 0.0254(18) 0.065(3) 0.038(2) 0.012(2) 0.0001(16) 0.0199(18)
C39 0.0277(17) 0.037(2) 0.0261(18) 0.0087(15) -0.0011(14) 0.0149(15)
C40 0.092(4) 0.054(3) 0.104(4) 0.016(3) -0.017(3) 0.039(3)
C41 0.086(4) 0.049(3) 0.115(4) 0.004(3) -0.050(3) 0.036(3)
C42 0.055(3) 0.091(4) 0.075(3) 0.046(3) 0.008(3) 0.005(3)
C43 0.086(4) 0.061(3) 0.088(4) 0.004(3) 0.022(3) 0.018(3)
C44 0.081(4) 0.081(4) 0.068(4) 0.013(3) 0.003(3) 0.039(3)
C45 0.088(4) 0.093(4) 0.123(5) 0.027(4) 0.027(4) 0.042(3)
C46 0.089(4) 0.134(5) 0.070(3) 0.057(3) 0.050(3) 0.080(4)
C47 0.139(5) 0.109(5) 0.064(4) 0.028(3) 0.039(4) 0.073(4)

loop_
_atom_type_symbol
_atom_type_description
_atom_type_scat_dispersion_real
_atom_type_scat_dispersion_imag
_atom_type_scat_source
C C 0.0033 0.0016 'International Tables Vol C Tables 4.2.6.8 and 6.1.1.4'
H H 0.0000 0.0000 'International Tables Vol C Tables 4.2.6.8 and 6.1.1.4'
N N 0.0061 0.0033 'International Tables Vol C Tables 4.2.6.8 and 6.1.1.4'
O O 0.0106 0.0060 'International Tables Vol C Tables 4.2.6.8 and 6.1.1.4'
Si Si 0.0817 0.0704 'International Tables Vol C Tables 4.2.6.8 and 6.1.1.4'
I I -0.4742 1.8119 'International Tables Vol C Tables 4.2.6.8 and 6.1.1.4'
U U -9.6767 9.6646 'International Tables Vol C Tables 4.2.6.8 and 6.1.1.4'

loop_
_geom_angle_atom_site_label_1
_geom_angle_atom_site_label_2
_geom_angle_atom_site_label_3
_geom_angle
N1 U1 N2 95.32(9)
N1 U1 N3 89.58(9)
N2 U1 N3 93.50(9)
N1 U1 O2 175.47(8)
N2 U1 O2 81.85(8)
N3 U1 O2 87.07(8)
N1 U1 O1 108.78(9)
N2 U1 O1 155.69(8)
N3 U1 O1 89.92(8)
O2 U1 O1 74.29(7)
N1 U1 I1 92.74(7)
N2 U1 I1 97.78(6)
N3 U1 I1 168.22(7)
O2 U1 I1 91.15(5)
O1 U1 I1 78.40(5)
N1 Si1 C2 109.40(15)
N1 Si1 C3 112.55(15)
C2 Si1 C3 103.95(18)
N1 Si1 C1 105.02(13)
C2 Si1 C1 114.41(15)
C3 Si1 C1 111.70(16)
N2 Si2 C13 108.93(15)
N2 Si2 C12 112.80(15)
C13 Si2 C12 104.21(17)
N2 Si2 C1 104.77(13)
C13 Si2 C1 115.38(15)
C12 Si2 C1 110.97(15)
N3 Si3 C23 111.33(15)
N3 Si3 C22 111.32(15)
C23 Si3 C22 104.45(16)
N3 Si3 C1 105.74(13)
C23 Si3 C1 111.04(15)
C22 Si3 C1 113.10(15)
C4 N1 Si1 118.7(2)
C4 N1 U1 119.11(19)
Si1 N1 U1 120.59(13)
C14 N2 Si2 116.5(2)
C14 N2 U1 123.06(19)
Si2 N2 U1 118.67(13)
C24 N3 Si3 118.7(2)
C24 N3 U1 124.2(2)
Si3 N3 U1 116.85(13)
C35 O1 C32 108.8(3)
C35 O1 U1 126.9(2)
C32 O1 U1 124.19(19)
C39 O2 C36 109.5(2)
C39 O2 U1 122.10(19)
C36 O2 U1 127.49(19)
C40 O3 C43 98.0(5)
C44 O4 C47 100.3(5)
Si2 C1 Si1 113.72(15)
Si2 C1 Si3 113.04(15)
Si1 C1 Si3 113.01(15)
C5 C4 C9 118.1(3)
C5 C4 N1 120.7(3)
C9 C4 N1 121.3(3)
C6 C5 C4 121.7(3)
C7 C6 C5 118.6(3)
C7 C6 C10 121.1(3)
C5 C6 C10 120.3(3)
C8 C7 C6 121.3(3)
C9 C8 C7 118.9(3)
C9 C8 C11 120.6(3)
C7 C8 C11 120.6(3)
C8 C9 C4 121.4(3)
C15 C14 C19 118.4(3)
C15 C14 N2 120.6(3)
C19 C14 N2 121.1(3)
C14 C15 C16 121.4(3)
C17 C16 C15 118.7(3)
C17 C16 C20 121.9(3)
C15 C16 C20 119.3(3)
C18 C17 C16 121.8(3)
C17 C18 C19 118.5(3)
C17 C18 C21 121.5(3)
C19 C18 C21 120.0(3)
C18 C19 C14 121.1(3)
C25 C24 C29 117.9(3)
C25 C24 N3 119.4(3)
C29 C24 N3 122.7(3)
C26 C25 C24 121.8(3)
C27 C26 C25 118.9(4)
C27 C26 C30 121.4(3)
C25 C26 C30 119.7(4)
C26 C27 C28 121.4(3)
C27 C28 C29 119.1(3)
C27 C28 C31 121.6(4)
C29 C28 C31 119.2(4)
C28 C29 C24 120.7(3)
O1 C32 C33 105.5(3)
C32 C33 C34 101.9(3)
C33 C34 C35 102.0(3)
O1 C35 C34 104.7(3)
O2 C36 C37 105.2(3)
C38 C37 C36 103.5(3)
C37 C38 C39 103.7(3)
O2 C39 C38 105.0(3)
C41 C40 O3 110.0(5)
C40 C41 C42 110.2(5)
C41 C42 C43 105.0(5)
C42 C43 O3 104.1(5)
C45 C44 O4 103.9(6)
C46 C45 C44 108.3(6)
C45 C46 C47 112.5(6)
C46 C47 O4 107.5(6)

loop_
_geom_bond_atom_site_label_1
_geom_bond_atom_site_label_2
_geom_bond_distance
U1 N1 2.230(3)
U1 N2 2.241(3)
U1 N3 2.258(3)
U1 O2 2.484(2)
U1 O1 2.554(2)
U1 I1 3.1561(3)
Si1 N1 1.732(3)
Si1 C2 1.867(4)
Si1 C3 1.875(4)
Si1 C1 1.885(3)
Si2 N2 1.739(3)
Si2 C13 1.870(3)
Si2 C12 1.872(3)
Si2 C1 1.880(3)
Si3 N3 1.741(3)
Si3 C23 1.868(3)
Si3 C22 1.875(3)
Si3 C1 1.890(3)
N1 C4 1.418(4)
N2 C14 1.432(4)
N3 C24 1.417(4)
O1 C35 1.446(4)
O1 C32 1.458(4)
O2 C39 1.460(4)
O2 C36 1.462(4)
O3 C40 1.538(8)
O3 C43 1.540(8)
O4 C44 1.521(8)
O4 C47 1.540(8)
C4 C5 1.393(5)
C4 C9 1.398(4)
C5 C6 1.391(5)
C6 C7 1.390(5)
C6 C10 1.511(5)
C7 C8 1.389(5)
C8 C9 1.388(5)
C8 C11 1.503(5)
C14 C15 1.387(4)
C14 C19 1.402(4)
C15 C16 1.391(4)
C16 C17 1.387(5)
C16 C20 1.503(5)
C17 C18 1.378(5)
C18 C19 1.398(4)
C18 C21 1.507(5)
C24 C25 1.406(5)
C24 C29 1.408(5)
C25 C26 1.392(5)
C26 C27 1.383(5)
C26 C30 1.507(5)
C27 C28 1.396(6)
C28 C29 1.404(5)
C28 C31 1.491(5)
C32 C33 1.500(5)
C33 C34 1.503(6)
C34 C35 1.505(5)
C36 C37 1.502(5)
C37 C38 1.497(6)
C38 C39 1.504(5)
C40 C41 1.361(7)
C41 C42 1.396(6)
C42 C43 1.470(8)
C44 C45 1.488(9)
C45 C46 1.355(9)
C46 C47 1.359(9)
